data_7249717
loop_
_publ_author_name
'Song, yufei'
'Guo, Xiaojie'
'Mu, Wenxiang'
'Tao, Xutang'
'Gao, Zeliang'

_publ_section_title
;
 Top-seeded solution growth and characterization of \b-Ga2O3
;
_journal_name_full CrystEngComm
_journal_paper_doi 10.1039/D4CE00678J
_journal_year 2025
_chemical_formula_sum 'Ga4 O6 Te0'
_chemical_formula_weight 374.88
_space_group_crystal_system monoclinic
_space_group_IT_number 12
_space_group_name_Hall '-C 2y'
_space_group_name_H-M_alt 'C 1 2/m 1'
_audit_creation_method SHELXL-2018/3
_audit_update_record
;
2024-07-07 deposited with the CCDC.	2024-12-27 downloaded from the CCDC.
;
_cell_angle_alpha 90
_cell_angle_beta 103.866(4)
_cell_angle_gamma 90
_cell_formula_units_Z 2
_cell_length_a 12.2470(10)
_cell_length_b 3.0440(2)
_cell_length_c 5.8136(5)
_cell_measurement_reflns_used 1030
_cell_measurement_temperature 273(2)
_cell_measurement_theta_max 32.36
_cell_measurement_theta_min 4.34
_cell_volume 210.41(3)
_computing_cell_refinement 'Bruker SAINT'
_computing_data_collection 'Bruker APEX2'
_computing_data_reduction 'Bruker SAINT'
_computing_structure_refinement 'SHELXL-2018/3 (Sheldrick, 2018)'
_computing_structure_solution 'SHELXT 2014/5 (Sheldrick, 2014)'
_diffrn_ambient_temperature 273(2)
_diffrn_measured_fraction_theta_full 1.000
_diffrn_measured_fraction_theta_max 0.996
_diffrn_measurement_device_type 'Bruker APEX-II CCD'
_diffrn_measurement_method '\f and \w scans'
_diffrn_radiation_type MoK\a
_diffrn_radiation_wavelength 0.71073
_diffrn_reflns_av_R_equivalents 0.0371
_diffrn_reflns_av_unetI/netI 0.0296
_diffrn_reflns_Laue_measured_fraction_full 1.000
_diffrn_reflns_Laue_measured_fraction_max 0.996
_diffrn_reflns_limit_h_max 14
_diffrn_reflns_limit_h_min -14
_diffrn_reflns_limit_k_max 3
_diffrn_reflns_limit_k_min -3
_diffrn_reflns_limit_l_max 7
_diffrn_reflns_limit_l_min -6
_diffrn_reflns_number 1131
_diffrn_reflns_point_group_measured_fraction_full 1.000
_diffrn_reflns_point_group_measured_fraction_max 0.996
_diffrn_reflns_theta_full 25.242
_diffrn_reflns_theta_max 26.366
_diffrn_reflns_theta_min 3.427
_exptl_absorpt_coefficient_mu 25.279
_exptl_absorpt_correction_type none
_exptl_crystal_colour transparent
_exptl_crystal_density_diffrn 5.917
_exptl_crystal_description block
_exptl_crystal_F_000 344
_refine_diff_density_max 0.781
_refine_diff_density_min -0.763
_refine_diff_density_rms 0.227
_refine_ls_extinction_method none
_refine_ls_goodness_of_fit_ref 1.042
_refine_ls_hydrogen_treatment undef
_refine_ls_matrix_type full
_refine_ls_number_parameters 31
_refine_ls_number_reflns 258
_refine_ls_number_restraints 0
_refine_ls_restrained_S_all 1.042
_refine_ls_R_factor_all 0.0282
_refine_ls_R_factor_gt 0.0221
_refine_ls_shift/su_max 0.001
_refine_ls_shift/su_mean 0.000
_refine_ls_structure_factor_coef Fsqd
_refine_ls_weighting_details 'w=1/[\s^2^(Fo^2^)+(0.0338P)^2^] where P=(Fo^2^+2Fc^2^)/3'
_refine_ls_weighting_scheme calc
_refine_ls_wR_factor_gt 0.0513
_refine_ls_wR_factor_ref 0.0542
_reflns_Friedel_coverage 0.000
_reflns_number_gt 231
_reflns_number_total 258
_reflns_threshold_expression 'I > 2\s(I)'
_cod_data_source_file d4ce00678j2.cif
_cod_data_source_block mo_G2_0m_a
_cod_original_sg_symbol_H-M 'C 2/m'
_cod_database_code 7249717
_shelx_shelxl_version_number 2018/3
_shelx_space_group_comment
;
The symmetry employed for this shelxl refinement is uniquely defined
by the following loop, which should always be used as a source of
symmetry information in preference to the above space-group names.
They are only intended as comments.
;

loop_
_space_group_symop_operation_xyz
'x, y, z'
'-x, y, -z'
'x+1/2, y+1/2, z'
'-x+1/2, y+1/2, -z'
'-x, -y, -z'
'x, -y, z'
'-x+1/2, -y+1/2, -z'
'x+1/2, -y+1/2, z'

loop_
_atom_site_label
_atom_site_type_symbol
_atom_site_fract_x
_atom_site_fract_y
_atom_site_fract_z
_atom_site_U_iso_or_equiv
_atom_site_adp_type
_atom_site_occupancy
_atom_site_site_symmetry_order
_atom_site_calc_flag
_atom_site_refinement_flags_posn
_atom_site_refinement_flags_adp
_atom_site_refinement_flags_occupancy
_atom_site_disorder_assembly
_atom_site_disorder_group
Ga1 Ga 0.40951(5) 0.500000 0.70552(11) 0.0062(2) Uani 1 2 d S T P . .
Ga2 Ga 0.65866(5) 0.000000 0.81391(11) 0.0061(2) Uani 1 2 d S T P . .
O1 O 0.3264(3) 0.500000 0.9365(7) 0.0055(8) Uani 1 2 d S T P . .
O2 O 0.3354(4) 0.500000 0.3910(8) 0.0090(8) Uani 1 2 d S T P . .
O3 O 0.4963(3) 0.000000 0.7566(8) 0.0098(9) Uani 1 2 d S T P . .

loop_
_atom_site_aniso_label
_atom_site_aniso_U_11
_atom_site_aniso_U_22
_atom_site_aniso_U_33
_atom_site_aniso_U_23
_atom_site_aniso_U_13
_atom_site_aniso_U_12
Ga1 0.0056(4) 0.0062(4) 0.0070(4) 0.000 0.0020(3) 0.000
Ga2 0.0046(4) 0.0058(4) 0.0079(4) 0.000 0.0014(3) 0.000
O1 0.0066(19) 0.0064(17) 0.0038(18) 0.000 0.0014(15) 0.000
O2 0.010(2) 0.0073(18) 0.010(2) 0.000 0.0026(17) 0.000
O3 0.007(2) 0.0064(19) 0.016(2) 0.000 0.0024(19) 0.000

loop_
_atom_type_symbol
_atom_type_description
_atom_type_scat_dispersion_real
_atom_type_scat_dispersion_imag
_atom_type_scat_source
Ga Ga 0.2307 1.6083 'International Tables Vol C Tables 4.2.6.8 and 6.1.1.4'
O O 0.0106 0.0060 'International Tables Vol C Tables 4.2.6.8 and 6.1.1.4'
Te Te -0.5308 1.6751 'International Tables Vol C Tables 4.2.6.8 and 6.1.1.4'

loop_
_geom_angle_atom_site_label_1
_geom_angle_atom_site_label_2
_geom_angle_atom_site_label_3
_geom_angle
_geom_angle_site_symmetry_1
_geom_angle_site_symmetry_3
_geom_angle_publ_flag
O2 Ga1 O3 106.82(16) . 1_565 ?
O2 Ga1 O3 106.82(15) . . ?
O3 Ga1 O3 111.7(2) 1_565 . ?
O2 Ga1 O1 119.41(19) . . ?
O3 Ga1 O1 106.08(14) 1_565 . ?
O3 Ga1 O1 106.08(14) . . ?
O3 Ga2 O2 94.71(15) . 5_656 ?
O3 Ga2 O2 94.71(15) . 5_666 ?
O2 Ga2 O2 103.0(2) 5_656 5_666 ?
O3 Ga2 O1 169.43(17) . 3_545 ?
O2 Ga2 O1 91.85(15) 5_656 3_545 ?
O2 Ga2 O1 91.85(15) 5_666 3_545 ?
O3 Ga2 O1 92.02(14) . 5_667 ?
O2 Ga2 O1 171.80(18) 5_656 5_667 ?
O2 Ga2 O1 81.06(13) 5_666 5_667 ?
O1 Ga2 O1 80.82(11) 3_545 5_667 ?
O3 Ga2 O1 92.02(14) . 5_657 ?
O2 Ga2 O1 81.06(13) 5_656 5_657 ?
O2 Ga2 O1 171.80(18) 5_666 5_657 ?
O1 Ga2 O1 80.82(11) 3_545 5_657 ?
O1 Ga2 O1 94.04(16) 5_667 5_657 ?
Ga1 O1 Ga2 115.6(2) . 3_455 ?
Ga1 O1 Ga2 121.92(12) . 5_667 ?
Ga2 O1 Ga2 99.18(11) 3_455 5_667 ?
Ga1 O1 Ga2 121.92(12) . 5_657 ?
Ga2 O1 Ga2 99.18(11) 3_455 5_657 ?
Ga2 O1 Ga2 94.04(15) 5_667 5_657 ?
Ga1 O2 Ga2 121.86(15) . 5_656 ?
Ga1 O2 Ga2 121.86(15) . 5_666 ?
Ga2 O2 Ga2 103.0(2) 5_656 5_666 ?
Ga1 O3 Ga1 111.7(2) 1_545 . ?
Ga1 O3 Ga2 123.89(10) 1_545 . ?
Ga1 O3 Ga2 123.89(10) . . ?

loop_
_geom_bond_atom_site_label_1
_geom_bond_atom_site_label_2
_geom_bond_distance
_geom_bond_site_symmetry_2
_geom_bond_publ_flag
Ga1 O2 1.836(5) . ?
Ga1 O3 1.839(2) 1_565 ?
Ga1 O3 1.839(2) . ?
Ga1 O1 1.870(3) . ?
Ga2 O3 1.936(4) . ?
Ga2 O2 1.945(3) 5_656 ?
Ga2 O2 1.945(3) 5_666 ?
Ga2 O1 2.006(4) 3_545 ?
Ga2 O1 2.080(3) 5_667 ?
Ga2 O1 2.080(3) 5_657 ?
